data_7057059
loop_
_publ_author_name
'Roy, Sourav'
'Drew, Michael G. B.'
'Bauz\'a, Antonio'
'Frontera, Antonio'
'Chattopadhyay, Shouvik'

_publ_section_title
;
 Non-covalent tetrel bonding interactions in hemidirectional lead(ii)
 complexes with nickel(ii)-salen type metalloligands
;
_journal_issue 8
_journal_name_full 'New Journal of Chemistry'
_journal_page_first 6062
_journal_paper_doi 10.1039/C7NJ05148D
_journal_volume 42
_journal_year 2018
_chemical_formula_sum 'C24 H31 N3 Ni O8 Pb S2'
_chemical_formula_weight 819.54
_space_group_crystal_system triclinic
_space_group_IT_number 2
_space_group_name_Hall '-P 1'
_space_group_name_H-M_alt 'P -1'
_symmetry_space_group_name_Hall '-P 1'
_symmetry_space_group_name_H-M 'P -1'
_atom_sites_solution_hydrogens mixed
_audit_creation_method SHELXL-2016/6
_audit_update_record
;
2018-02-19 deposited with the CCDC.
2018-02-26 downloaded from the CCDC.
;
_cell_angle_alpha 86.021(5)
_cell_angle_beta 71.617(5)
_cell_angle_gamma 85.853(4)
_cell_formula_units_Z 2
_cell_length_a 10.5264(6)
_cell_length_b 11.3184(6)
_cell_length_c 12.5352(8)
_cell_measurement_reflns_used 9927
_cell_measurement_temperature 150(2)
_cell_measurement_theta_max 30.00
_cell_measurement_theta_min 3.40
_cell_volume 1411.83(15)
_computing_cell_refinement 'Crysalis, Oxford Diffraction'
_computing_data_collection 'Crysalis, Oxford Diffraction'
_computing_data_reduction 'Crysalis, Oxford Diffraction'
_computing_molecular_graphics PLATON(Spek,2004)
_computing_publication_material 'SHELXL-97, PLATON, WINGX (Ferrugia, 2012)'
_computing_structure_refinement 'SHELXL-2016/6 (Sheldrick, 2016)'
_computing_structure_solution 'SHELXS-97 (Sheldrick, 2008)'
_diffrn_ambient_temperature 150(2)
_diffrn_measured_fraction_theta_full 0.980
_diffrn_measured_fraction_theta_max 0.953
_diffrn_measurement_device_type 'Oxford Diffaction X-Calibor System'
_diffrn_measurement_method '321 frames, counting time 10 s.'
_diffrn_radiation_monochromator graphite
_diffrn_radiation_source 'fine-focus sealed tube'
_diffrn_radiation_type MoK\a
_diffrn_radiation_wavelength 0.71073
_diffrn_reflns_av_R_equivalents 0.0292
_diffrn_reflns_av_unetI/netI 0.0646
_diffrn_reflns_Laue_measured_fraction_full 0.980
_diffrn_reflns_Laue_measured_fraction_max 0.953
_diffrn_reflns_limit_h_max 13
_diffrn_reflns_limit_h_min -14
_diffrn_reflns_limit_k_max 15
_diffrn_reflns_limit_k_min -15
_diffrn_reflns_limit_l_max 8
_diffrn_reflns_limit_l_min -17
_diffrn_reflns_number 9927
_diffrn_reflns_point_group_measured_fraction_full 0.980
_diffrn_reflns_point_group_measured_fraction_max 0.953
_diffrn_reflns_theta_full 25.242
_diffrn_reflns_theta_max 29.996
_diffrn_reflns_theta_min 3.400
_diffrn_standards_decay_% n/a
_diffrn_standards_interval_count n/a
_diffrn_standards_interval_time n/a
_exptl_absorpt_coefficient_mu 6.821
_exptl_absorpt_correction_T_max 1.000
_exptl_absorpt_correction_T_min 0.755
_exptl_absorpt_correction_type empirical
_exptl_absorpt_process_details 'ABSPACK, Oxford Diffraction Ltd'
_exptl_crystal_colour black
_exptl_crystal_density_diffrn 1.928
_exptl_crystal_description needle
_exptl_crystal_F_000 804
_exptl_crystal_size_max 0.24
_exptl_crystal_size_mid 0.05
_exptl_crystal_size_min 0.05
_refine_diff_density_max 3.208
_refine_diff_density_min -3.310
_refine_diff_density_rms 0.225
_refine_ls_extinction_method none
_refine_ls_goodness_of_fit_ref 1.051
_refine_ls_hydrogen_treatment mixed
_refine_ls_matrix_type full
_refine_ls_number_parameters 363
_refine_ls_number_reflns 7843
_refine_ls_number_restraints 3
_refine_ls_restrained_S_all 1.050
_refine_ls_R_factor_all 0.0520
_refine_ls_R_factor_gt 0.0452
_refine_ls_shift/su_max 0.002
_refine_ls_shift/su_mean 0.000
_refine_ls_structure_factor_coef Fsqd
_refine_ls_weighting_details 'w=1/[\s^2^(Fo^2^)+(0.0363P)^2^+4.6814P] where P=(Fo^2^+2Fc^2^)/3'
_refine_ls_weighting_scheme calc
_refine_ls_wR_factor_gt 0.0948
_refine_ls_wR_factor_ref 0.0986
_reflns_Friedel_coverage 0.000
_reflns_number_gt 7120
_reflns_number_total 7843
_reflns_threshold_expression 'I > 2\s(I)'
_cod_data_source_file c7nj05148d2.cif
_cod_data_source_block 1
_cod_depositor_comments 'Adding full bibliography for 7057058--7057061.cif.'
_cod_database_code 7057059
_shelx_shelxl_version_number 2016/6
_shelx_space_group_comment
;
The symmetry employed for this shelxl refinement is uniquely defined
by the following loop, which should always be used as a source of
symmetry information in preference to the above space-group names.
They are only intended as comments.
;

loop_
_space_group_symop_operation_xyz
'x, y, z'
'-x, -y, -z'

loop_
_atom_site_label
_atom_site_type_symbol
_atom_site_fract_x
_atom_site_fract_y
_atom_site_fract_z
_atom_site_U_iso_or_equiv
_atom_site_adp_type
_atom_site_occupancy
_atom_site_site_symmetry_order
_atom_site_calc_flag
_atom_site_refinement_flags_posn
_atom_site_refinement_flags_adp
Pb1 Pb 1.14015(2) 0.36893(2) 0.48708(2) 0.01391(6) Uani 1 1 d . .
Ni1 Ni 1.18796(6) 0.48645(5) 0.20925(5) 0.00912(12) Uani 1 1 d . .
O1 O 1.2208(5) 0.1344(4) 0.4620(5) 0.0420(13) Uani 1 1 d . .
O2 O 1.3539(4) 0.2803(4) 0.3854(3) 0.0223(9) Uani 1 1 d . .
O1W O 1.3644(4) 0.3667(3) 0.1730(3) 0.0132(7) Uani 1 1 d D .
O11 O 1.2314(3) 0.5255(3) 0.3505(3) 0.0108(7) Uani 1 1 d . .
C12 C 1.3271(5) 0.5941(4) 0.3552(4) 0.0123(9) Uani 1 1 d . .
C13 C 1.3528(5) 0.6021(4) 0.4589(4) 0.0116(9) Uani 1 1 d . .
C14 C 1.4513(5) 0.6719(5) 0.4692(5) 0.0160(10) Uani 1 1 d . .
H14 H 1.465650 0.675193 0.538359 0.019 Uiso 1 1 calc R U
C15 C 1.5287(6) 0.7370(5) 0.3753(5) 0.0202(11) Uani 1 1 d . .
H15 H 1.595531 0.783103 0.381329 0.024 Uiso 1 1 calc R U
C16 C 1.5048(5) 0.7322(4) 0.2741(5) 0.0150(10) Uani 1 1 d . .
H16 H 1.555979 0.776143 0.211923 0.018 Uiso 1 1 calc R U
C17 C 1.4046(5) 0.6624(4) 0.2619(4) 0.0139(10) Uani 1 1 d . .
C18 C 1.3869(5) 0.6714(4) 0.1510(4) 0.0129(9) Uani 1 1 d . .
H18 H 1.440372 0.723902 0.098336 0.016 Uiso 1 1 calc R U
N19 N 1.3058(4) 0.6151(4) 0.1177(3) 0.0124(8) Uani 1 1 d . .
C20 C 1.3052(5) 0.6421(4) 0.0017(4) 0.0143(10) Uani 1 1 d . .
H20A H 1.375754 0.695236 -0.036202 0.017 Uiso 1 1 calc R U
H20B H 1.220155 0.681766 0.002398 0.017 Uiso 1 1 calc R U
C21 C 1.3268(5) 0.5287(5) -0.0622(4) 0.0153(10) Uani 1 1 d . .
H21A H 1.361239 0.548872 -0.142250 0.018 Uiso 1 1 calc R U
H21B H 1.394110 0.477284 -0.041833 0.018 Uiso 1 1 calc R U
C22 C 1.2002(5) 0.4611(5) -0.0393(4) 0.0164(10) Uani 1 1 d . .
H22A H 1.132260 0.512935 -0.058373 0.020 Uiso 1 1 calc R U
H22B H 1.219869 0.394690 -0.087936 0.020 Uiso 1 1 calc R U
N23 N 1.1455(4) 0.4159(4) 0.0787(3) 0.0111(8) Uani 1 1 d . .
C24 C 1.0647(5) 0.3325(4) 0.0926(4) 0.0112(9) Uani 1 1 d . .
H24 H 1.050804 0.309328 0.027603 0.013 Uiso 1 1 calc R U
C25 C 0.9917(5) 0.2692(4) 0.1971(4) 0.0126(9) Uani 1 1 d . .
C26 C 0.9063(6) 0.1829(5) 0.1850(5) 0.0188(11) Uani 1 1 d . .
H26 H 0.898840 0.173060 0.114254 0.023 Uiso 1 1 calc R U
C27 C 0.8349(6) 0.1141(5) 0.2747(5) 0.0169(10) Uani 1 1 d . .
H27 H 0.780596 0.057399 0.264568 0.020 Uiso 1 1 calc R U
C28 C 0.8438(5) 0.1290(5) 0.3818(5) 0.0166(10) Uani 1 1 d . .
H28 H 0.795641 0.082327 0.443172 0.020 Uiso 1 1 calc R U
C29 C 0.9247(5) 0.2137(4) 0.3960(4) 0.0127(9) Uani 1 1 d . .
C30 C 1.0021(5) 0.2856(4) 0.3043(4) 0.0116(9) Uani 1 1 d . .
C132 C 1.2888(6) 0.5423(5) 0.6560(4) 0.0166(10) Uani 1 1 d . .
H13A H 1.273867 0.623345 0.677017 0.025 Uiso 1 1 calc R U
H13B H 1.377959 0.514467 0.653392 0.025 Uiso 1 1 calc R U
H13C H 1.225052 0.494381 0.710327 0.025 Uiso 1 1 calc R U
C292 C 0.8858(6) 0.1553(5) 0.5908(4) 0.0195(11) Uani 1 1 d . .
H29A H 0.790395 0.154033 0.607693 0.029 Uiso 1 1 calc R U
H29B H 0.906220 0.179094 0.655384 0.029 Uiso 1 1 calc R U
H29C H 0.925890 0.077501 0.571844 0.029 Uiso 1 1 calc R U
O31 O 1.0821(4) 0.3626(3) 0.3217(3) 0.0141(7) Uani 1 1 d . .
O131 O 1.2729(4) 0.5346(3) 0.5470(3) 0.0144(7) Uani 1 1 d . .
O291 O 0.9382(4) 0.2380(3) 0.4973(3) 0.0159(8) Uani 1 1 d . .
O41 O 1.6160(4) 0.8354(3) -0.0497(4) 0.0222(9) Uani 1 1 d . .
C43 C 1.6795(7) 1.0116(5) 0.0475(5) 0.0257(13) Uani 1 1 d . .
H43A H 1.656621 0.975549 0.122278 0.039 Uiso 1 1 calc R U
H43B H 1.601709 1.053516 0.036432 0.039 Uiso 1 1 calc R U
H43C H 1.748627 1.066000 0.037562 0.039 Uiso 1 1 calc R U
C44 C 1.7782(7) 0.9927(6) -0.1778(5) 0.0325(15) Uani 1 1 d . .
H44A H 1.702100 1.044890 -0.177491 0.049 Uiso 1 1 calc R U
H44B H 1.801484 0.944679 -0.242049 0.049 Uiso 1 1 calc R U
H44C H 1.852702 1.038654 -0.181245 0.049 Uiso 1 1 calc R U
S42 S 1.73811(13) 0.89943(11) -0.05238(11) 0.0155(3) Uani 1 1 d . .
N1 N 1.0227(4) 0.6073(4) 0.2354(4) 0.0166(9) Uani 1 1 d . .
C1 C 0.9770(5) 0.6971(5) 0.2092(4) 0.0141(10) Uani 1 1 d . .
S1 S 0.9123(2) 0.82420(14) 0.17487(17) 0.0361(4) Uani 1 1 d . .
C2 C 1.3292(6) 0.1741(6) 0.4069(5) 0.0228(13) Uani 1 1 d . .
C3 C 1.4494(7) 0.0840(6) 0.3552(7) 0.0388(17) Uani 1 1 d . .
H3A H 1.521378 0.095755 0.384394 0.058 Uiso 1 1 calc R U
H3B H 1.479783 0.096536 0.274764 0.058 Uiso 1 1 calc R U
H3C H 1.420855 0.004561 0.374600 0.058 Uiso 1 1 calc R U
H1 H 1.358(8) 0.345(6) 0.240(3) 0.047 Uiso 1 1 d D U
H2 H 1.365(8) 0.308(4) 0.134(5) 0.047 Uiso 1 1 d D U

loop_
_atom_site_aniso_label
_atom_site_aniso_U_11
_atom_site_aniso_U_22
_atom_site_aniso_U_33
_atom_site_aniso_U_23
_atom_site_aniso_U_13
_atom_site_aniso_U_12
Pb1 0.01527(10) 0.01689(10) 0.01032(9) -0.00010(7) -0.00435(7) -0.00468(7)
Ni1 0.0081(3) 0.0094(3) 0.0099(3) -0.0015(2) -0.0029(2) 0.0012(2)
O1 0.032(3) 0.024(2) 0.061(4) 0.003(2) -0.004(2) -0.002(2)
O2 0.022(2) 0.023(2) 0.025(2) -0.0008(17) -0.0131(17) 0.0011(17)
O1W 0.0126(17) 0.0142(17) 0.0123(17) -0.0056(14) -0.0032(14) 0.0029(14)
O11 0.0068(16) 0.0145(17) 0.0109(16) -0.0021(13) -0.0018(13) -0.0026(13)
C12 0.015(2) 0.009(2) 0.011(2) -0.0043(18) -0.0034(18) 0.0028(18)
C13 0.011(2) 0.010(2) 0.013(2) -0.0037(18) -0.0035(18) 0.0025(17)
C14 0.015(3) 0.017(2) 0.018(3) -0.004(2) -0.007(2) 0.0008(19)
C15 0.018(3) 0.022(3) 0.024(3) -0.003(2) -0.010(2) -0.007(2)
C16 0.013(2) 0.011(2) 0.020(3) -0.0021(19) -0.005(2) -0.0018(18)
C17 0.016(3) 0.012(2) 0.015(2) -0.0024(19) -0.0057(19) -0.0017(19)
C18 0.014(2) 0.011(2) 0.013(2) -0.0026(18) -0.0024(18) 0.0013(18)
N19 0.014(2) 0.0090(19) 0.012(2) -0.0014(15) -0.0020(16) 0.0037(15)
C20 0.016(3) 0.013(2) 0.013(2) 0.0025(19) -0.0032(19) 0.0015(19)
C21 0.015(2) 0.020(3) 0.010(2) -0.0006(19) -0.0027(19) 0.000(2)
C22 0.016(3) 0.023(3) 0.010(2) -0.002(2) -0.0043(19) 0.001(2)
N23 0.011(2) 0.0111(19) 0.0114(19) -0.0040(15) -0.0044(16) 0.0052(15)
C24 0.009(2) 0.013(2) 0.011(2) -0.0042(18) -0.0026(17) 0.0060(17)
C25 0.009(2) 0.011(2) 0.016(2) -0.0034(18) -0.0022(18) 0.0021(17)
C26 0.019(3) 0.020(3) 0.018(3) -0.008(2) -0.006(2) 0.000(2)
C27 0.015(3) 0.012(2) 0.026(3) -0.007(2) -0.008(2) -0.0023(19)
C28 0.014(3) 0.014(2) 0.019(3) -0.001(2) -0.001(2) -0.0014(19)
C29 0.011(2) 0.012(2) 0.014(2) -0.0035(18) -0.0026(18) 0.0030(18)
C30 0.006(2) 0.011(2) 0.018(2) -0.0032(18) -0.0030(18) 0.0024(17)
C132 0.016(3) 0.023(3) 0.012(2) -0.003(2) -0.006(2) 0.003(2)
C292 0.020(3) 0.023(3) 0.013(2) 0.004(2) -0.002(2) -0.004(2)
O31 0.0152(18) 0.0173(18) 0.0105(17) 0.0022(14) -0.0040(14) -0.0090(14)
O131 0.0167(19) 0.0172(18) 0.0100(17) -0.0017(14) -0.0051(14) -0.0008(14)
O291 0.018(2) 0.0174(18) 0.0113(17) -0.0015(14) -0.0032(14) -0.0014(15)
O41 0.016(2) 0.0165(19) 0.030(2) -0.0086(17) 0.0003(17) -0.0034(15)
C43 0.028(3) 0.020(3) 0.031(3) -0.013(2) -0.010(3) 0.005(2)
C44 0.034(4) 0.035(4) 0.026(3) 0.012(3) -0.007(3) -0.008(3)
S42 0.0126(6) 0.0134(6) 0.0193(6) -0.0016(5) -0.0039(5) 0.0029(4)
N1 0.010(2) 0.023(2) 0.015(2) -0.0038(18) -0.0022(16) 0.0035(17)
C1 0.008(2) 0.018(2) 0.017(2) -0.0072(19) -0.0042(19) 0.0058(18)
S1 0.0506(11) 0.0183(7) 0.0503(11) -0.0106(7) -0.0336(9) 0.0171(7)
C2 0.022(3) 0.032(3) 0.019(3) 0.009(2) -0.014(2) -0.010(2)
C3 0.024(4) 0.033(4) 0.056(5) -0.012(3) -0.006(3) 0.008(3)

loop_
_atom_type_symbol
_atom_type_description
_atom_type_scat_dispersion_real
_atom_type_scat_dispersion_imag
_atom_type_scat_source
C C 0.0033 0.0016 'International Tables Vol C Tables 4.2.6.8 and 6.1.1.4'
H H 0.0000 0.0000 'International Tables Vol C Tables 4.2.6.8 and 6.1.1.4'
N N 0.0061 0.0033 'International Tables Vol C Tables 4.2.6.8 and 6.1.1.4'
O O 0.0106 0.0060 'International Tables Vol C Tables 4.2.6.8 and 6.1.1.4'
Pb Pb -3.3944 10.1111 'International Tables Vol C Tables 4.2.6.8 and 6.1.1.4'
Ni Ni 0.3393 1.1124 'International Tables Vol C Tables 4.2.6.8 and 6.1.1.4'
S S 0.1246 0.1234 'International Tables Vol C Tables 4.2.6.8 and 6.1.1.4'

loop_
_geom_angle_atom_site_label_1
_geom_angle_atom_site_label_2
_geom_angle_atom_site_label_3
_geom_angle
O31 Pb1 O2 86.95(13)
O31 Pb1 O11 66.97(12)
O2 Pb1 O11 78.53(13)
O31 Pb1 O291 63.22(11)
O2 Pb1 O291 113.06(13)
O11 Pb1 O291 127.66(11)
O31 Pb1 O131 128.86(11)
O2 Pb1 O131 87.66(13)
O11 Pb1 O131 62.12(11)
O291 Pb1 O131 157.78(12)
O31 Pb1 O1 87.08(15)
O2 Pb1 O1 50.45(14)
O11 Pb1 O1 124.26(14)
O291 Pb1 O1 68.44(14)
O131 Pb1 O1 125.62(14)
N19 Ni1 O31 170.58(16)
N19 Ni1 O11 90.85(16)
O31 Ni1 O11 79.83(14)
N19 Ni1 N23 97.46(17)
O31 Ni1 N23 91.66(16)
O11 Ni1 N23 169.57(15)
N19 Ni1 N1 88.93(17)
O31 Ni1 N1 93.21(17)
O11 Ni1 N1 94.90(16)
N23 Ni1 N1 91.57(17)
N19 Ni1 O1W 88.19(15)
O31 Ni1 O1W 89.89(15)
O11 Ni1 O1W 86.78(14)
N23 Ni1 O1W 87.18(15)
N1 Ni1 O1W 176.69(16)
C2 O1 Pb1 83.5(4)
C2 O2 Pb1 99.4(4)
Ni1 O1W H1 97(5)
Ni1 O1W H2 116(6)
H1 O1W H2 112(3)
C12 O11 Ni1 126.7(3)
C12 O11 Pb1 124.5(3)
Ni1 O11 Pb1 104.88(14)
O11 C12 C17 123.5(4)
O11 C12 C13 119.4(4)
C17 C12 C13 117.1(5)
O131 C13 C14 123.5(4)
O131 C13 C12 114.3(4)
C14 C13 C12 122.2(5)
C13 C14 C15 119.9(5)
C13 C14 H14 120.1
C15 C14 H14 120.1
C16 C15 C14 119.2(5)
C16 C15 H15 120.4
C14 C15 H15 120.4
C15 C16 C17 121.8(5)
C15 C16 H16 119.1
C17 C16 H16 119.1
C12 C17 C16 119.8(5)
C12 C17 C18 124.9(5)
C16 C17 C18 115.3(4)
N19 C18 C17 127.3(5)
N19 C18 H18 116.3
C17 C18 H18 116.3
C18 N19 C20 116.7(4)
C18 N19 Ni1 125.2(3)
C20 N19 Ni1 118.0(3)
N19 C20 C21 110.6(4)
N19 C20 H20A 109.5
C21 C20 H20A 109.5
N19 C20 H20B 109.5
C21 C20 H20B 109.5
H20A C20 H20B 108.1
C22 C21 C20 113.8(4)
C22 C21 H21A 108.8
C20 C21 H21A 108.8
C22 C21 H21B 108.8
C20 C21 H21B 108.8
H21A C21 H21B 107.7
N23 C22 C21 113.6(4)
N23 C22 H22A 108.8
C21 C22 H22A 108.8
N23 C22 H22B 108.8
C21 C22 H22B 108.8
H22A C22 H22B 107.7
C24 N23 C22 113.9(4)
C24 N23 Ni1 123.2(3)
C22 N23 Ni1 122.8(3)
N23 C24 C25 128.5(5)
N23 C24 H24 115.7
C25 C24 H24 115.7
C30 C25 C26 119.4(5)
C30 C25 C24 125.5(5)
C26 C25 C24 115.0(5)
C27 C26 C25 121.7(5)
C27 C26 H26 119.2
C25 C26 H26 119.2
C26 C27 C28 119.8(5)
C26 C27 H27 120.1
C28 C27 H27 120.1
C29 C28 C27 119.6(5)
C29 C28 H28 120.2
C27 C28 H28 120.2
O291 C29 C28 124.5(4)
O291 C29 C30 113.3(4)
C28 C29 C30 122.2(5)
O31 C30 C25 122.8(4)
O31 C30 C29 119.8(4)
C25 C30 C29 117.3(4)
O131 C132 H13A 109.5
O131 C132 H13B 109.5
H13A C132 H13B 109.5
O131 C132 H13C 109.5
H13A C132 H13C 109.5
H13B C132 H13C 109.5
O291 C292 H29A 109.5
O291 C292 H29B 109.5
H29A C292 H29B 109.5
O291 C292 H29C 109.5
H29A C292 H29C 109.5
H29B C292 H29C 109.5
C30 O31 Ni1 127.5(3)
C30 O31 Pb1 125.1(3)
Ni1 O31 Pb1 107.29(15)
C13 O131 C132 117.6(4)
C13 O131 Pb1 115.1(3)
C132 O131 Pb1 126.1(3)
C29 O291 C292 117.3(4)
C29 O291 Pb1 115.8(3)
C292 O291 Pb1 121.3(3)
S42 C43 H43A 109.5
S42 C43 H43B 109.5
H43A C43 H43B 109.5
S42 C43 H43C 109.5
H43A C43 H43C 109.5
H43B C43 H43C 109.5
S42 C44 H44A 109.5
S42 C44 H44B 109.5
H44A C44 H44B 109.5
S42 C44 H44C 109.5
H44A C44 H44C 109.5
H44B C44 H44C 109.5
O41 S42 C44 106.3(3)
O41 S42 C43 106.0(3)
C44 S42 C43 98.5(3)
C1 N1 Ni1 148.2(4)
N1 C1 S1 178.9(5)
O1 C2 O2 126.6(7)
O1 C2 C3 118.2(6)
O2 C2 C3 115.2(5)
C2 C3 H3A 109.5
C2 C3 H3B 109.5
H3A C3 H3B 109.5
C2 C3 H3C 109.5
H3A C3 H3C 109.5
H3B C3 H3C 109.5

loop_
_geom_bond_atom_site_label_1
_geom_bond_atom_site_label_2
_geom_bond_distance
Pb1 O31 2.346(3)
Pb1 O2 2.394(4)
Pb1 O11 2.405(3)
Pb1 O291 2.643(4)
Pb1 O131 2.696(4)
Pb1 O1 2.737(5)
Ni1 N19 2.027(4)
Ni1 O31 2.038(3)
Ni1 O11 2.047(3)
Ni1 N23 2.051(4)
Ni1 N1 2.089(5)
Ni1 O1W 2.164(4)
O1 C2 1.231(7)
O2 C2 1.241(7)
O1W H1 0.846(19)
O1W H2 0.850(19)
O11 C12 1.334(6)
C12 C17 1.412(7)
C12 C13 1.419(7)
C13 O131 1.379(6)
C13 C14 1.390(7)
C14 C15 1.397(7)
C14 H14 0.9300
C15 C16 1.374(7)
C15 H15 0.9300
C16 C17 1.414(7)
C16 H16 0.9300
C17 C18 1.455(7)
C18 N19 1.285(7)
C18 H18 0.9300
N19 C20 1.467(6)
C20 C21 1.525(7)
C20 H20A 0.9700
C20 H20B 0.9700
C21 C22 1.523(7)
C21 H21A 0.9700
C21 H21B 0.9700
C22 N23 1.477(6)
C22 H22A 0.9700
C22 H22B 0.9700
N23 C24 1.282(6)
C24 C25 1.461(7)
C24 H24 0.9300
C25 C30 1.408(7)
C25 C26 1.420(7)
C26 C27 1.367(8)
C26 H26 0.9300
C27 C28 1.397(8)
C27 H27 0.9300
C28 C29 1.383(7)
C28 H28 0.9300
C29 O291 1.370(6)
C29 C30 1.422(7)
C30 O31 1.328(6)
C132 O131 1.437(6)
C132 H13A 0.9600
C132 H13B 0.9600
C132 H13C 0.9600
C292 O291 1.439(6)
C292 H29A 0.9600
C292 H29B 0.9600
C292 H29C 0.9600
O41 S42 1.511(4)
C43 S42 1.783(6)
C43 H43A 0.9600
C43 H43B 0.9600
C43 H43C 0.9600
C44 S42 1.783(6)
C44 H44A 0.9600
C44 H44B 0.9600
C44 H44C 0.9600
N1 C1 1.164(7)
C1 S1 1.636(5)
C2 C3 1.565(9)
C3 H3A 0.9600
C3 H3B 0.9600
C3 H3C 0.9600

loop_
_geom_hbond_atom_site_label_D
_geom_hbond_atom_site_label_H
_geom_hbond_atom_site_label_A
_geom_hbond_distance_DH
_geom_hbond_distance_HA
_geom_hbond_distance_DA
_geom_hbond_angle_DHA
_geom_hbond_site_symmetry_A
O1W H1 O2 0.846(19) 1.90(2) 2.744(5) 174(7) .
O1W H2 O41 0.850(19) 1.96(2) 2.808(5) 173(8) 2_865
O1W H1 O2 0.846(19) 1.90(2) 2.744(5) 174(7) .
O1W H2 O41 0.850(19) 1.96(2) 2.808(5) 173(8) 2_865
O1W H2 S42 0.850(19) 3.02(4) 3.828(4) 159(7) 2_865
